data_4324909
loop_
_publ_author_name
'Luk\'a\<s Palatinus'
'Mariana Klementov\'a'
'Vladislav D\<r\'inek'
'Mark\'eta Jaro\<sov\'a'
'V\'aclav Pet\<r\'i\<cek'

_publ_section_title
;
 An Incommensurately Modulated Structure of \h'-Phase of Cu3+xSi
 Determined by Quantitative Electron Diffraction Tomography
;
_journal_name_full 'Inorganic Chemistry'
_journal_page_first 3743
_journal_page_last 3751
_journal_paper_doi 10.1021/ic200102z
_journal_volume 50
_journal_year 2011
_chemical_formula_sum 'Cu6.626 Ge Si'
_chemical_formula_weight 524.3
_chemical_name_systematic ' ?'
_space_group_IT_number 162
_symmetry_cell_setting trigonal
_symmetry_space_group_name_Hall '-P 3 2'
_symmetry_space_group_name_H-M 'P -3 1 m'
_audit_creation_method 'Jana2006 Version : 09/09/2010'
_cell_angle_alpha 90
_cell_angle_beta 90
_cell_angle_gamma 120
_cell_formula_units_Z 48
_cell_length_a 16.4336
_cell_length_b 16.4336
_cell_length_c 22.2284
_cell_measurement_temperature 293
_cell_volume 5198.814
_diffrn_ambient_temperature 293
_diffrn_measurement_device 'transmission electron microscope'
_diffrn_measurement_device_type 'Philips CM120'
_diffrn_measurement_method \o-scan
_diffrn_radiation_type electrons
_diffrn_radiation_wavelength 0.0335
_diffrn_reflns_av_R_equivalents 0.1675
_diffrn_reflns_limit_h_max 22
_diffrn_reflns_limit_h_min -22
_diffrn_reflns_limit_k_max 21
_diffrn_reflns_limit_k_min -21
_diffrn_reflns_limit_l_max 19
_diffrn_reflns_limit_l_min -21
_diffrn_reflns_number 6383
_exptl_absorpt_coefficient_mu 0
_exptl_crystal_density_diffrn 8.0363
_exptl_crystal_F_000 11392
_cod_data_source_file ic200102z_si_001.cif
_cod_data_source_block I
_cod_original_cell_volume 5198.813
_cod_original_sg_symbol_Hall '-P 3;-2'
_cod_original_formula_sum 'Cu6.626 Ge1 Si1'
_cod_database_code 4324909
_cod_database_fobs_code 4324909

loop_
_symmetry_equiv_pos_site_id
_symmetry_equiv_pos_as_xyz
1 x,y,z
2 -y,x-y,z
3 -x+y,-x,z
4 -y,-x,-z
5 -x+y,y,-z
6 x,x-y,-z
7 -x,-y,-z
8 y,-x+y,-z
9 x-y,x,-z
10 y,x,z
11 x-y,-y,z
12 -x,-x+y,z

loop_
_atom_site_label
_atom_site_type_symbol
_atom_site_fract_x
_atom_site_fract_y
_atom_site_fract_z
_atom_site_adp_type
_atom_site_U_iso_or_equiv
_atom_site_symmetry_multiplicity
_atom_site_occupancy
_atom_site_calc_flag
Cu1 Cu 0 0 0.333171 Uiso 0.0253 2 1 d
Cu2 Cu 0.25011 0 0.334318 Uiso 0.0253 6 1 d
Cu3 Cu 0.666667 0.333333 0.378308 Uiso 0.0253 4 1 d
Cu4 Cu 0.248657 0 -0.000352 Uiso 0.0253 6 1 d
Cu5 Cu 0 0 0 Uiso 0.0253 1 1 d
Cu6 Cu 0.418373 0.08899 0.044374 Uiso 0.0253 12 1 d
Cu7 Cu 0.489811 0.244718 0.219169 Uiso 0.0253 12 1 d
Cu8 Cu 0.243058 0 0.447464 Uiso 0.0253 6 1 d
Cu9 Cu 0.424192 0.087655 0.289583 Uiso 0.0253 12 1 d
Cu10 Cu 0.666667 0.333333 0.062011 Uiso 0.0253 4 1 d
Cu11 Cu 0.608103 0.215346 0.279012 Uiso 0.0253 12 1 d
Cu12 Cu 0.32219 0.162002 0.280357 Uiso 0.0253 12 1 d
Cu13 Cu 0.509013 0 0.449433 Uiso 0.0253 6 1 d
Cu14 Cu 0.757182 0 0.11567 Uiso 0.0253 6 1 d
Cu15 Cu 0.744047 0 0.334042 Uiso 0.0253 6 1 d
Cu16 Cu 0.38176 0.38176 0.058 Uiso 0.0253 6 1 d
Cu17 Cu 0.563387 0.155446 0.383218 Uiso 0.0253 12 1 d
Cu18 Cu 0.596138 0.155284 0.05802 Uiso 0.0253 12 1 d
Cu19 Cu 0.491388 -0.000057 0.113798 Uiso 0.0253 6 1 d
Cu20 Cu 0.672846 0.088488 0.394624 Uiso 0.0253 12 1 d
Cu21 Cu 0.5 0 0 Uiso 0.0253 3 1 d
Cu22 Cu 0.789248 0.150886 0.056136 Uiso 0.0253 12 1 d
Cu23 Cu 0.662381 0.087157 0.271972 Uiso 0.0253 12 1 d
Cu24 Cu 0.497443 0.251187 0.33387 Uiso 0.0253 12 1 d
Cu25 Cu 0 0 0.217586 Uiso 0.0253 2 1 d
Cu26 Cu 0.506726 0 0.333164 Uiso 0.0253 6 1 d
Cu27 Cu 0.504767 0.244834 0.116942 Uiso 0.0253 12 1 d
Cu28 Cu 0.50866 0.25433 0 Uiso 0.0253 6 1 d
Cu29 Cu 0.365017 0.149928 0.385542 Uiso 0.0253 12 1 d
Cu30 Cu 0.174524 0.089073 0.374382 Uiso 0.0253 12 1 d
Cu31 Cu 0.740448 0.24754 0.44711 Uiso 0.0253 12 1 d
Cu32 Cu 0.169442 0.082826 0.054615 Uiso 0.0253 12 1 d
Cu33 Cu 0.38748 0 0.387659 Uiso 0.0253 6 1 d
Cu34 Cu 0.497148 0 0.217808 Uiso 0.0253 6 1 d
Cu35 Cu 0.743559 0 0.212844 Uiso 0.0253 6 1 d
Cu36 Cu 0.751528 0 0.455091 Uiso 0.0253 6 1 d
Cu37 Cu 0.258169 0 0.218636 Uiso 0.0253 6 1 d
Cu38 Cu 0.251815 0 0.117324 Uiso 0.0253 6 1 d
Cu39 Cu 0 0 0.111111 Uiso 0.0253 2 1 d
Cu40 Cu 0 0 0.444444 Uiso 0.0253 2 1 d
Cu41 Cu 0.8495 0 0.27777 Uiso 0.0253 6 1 d
Cu42 Cu 0.85938 0.85938 0.2805 Uiso 0.0253 6 1 d
Si1 Si 0.666667 0.333333 0.5 Uiso 0.0253 2 0.5 d
Si2 Si 0.666667 0.333333 0.181976 Uiso 0.0253 4 0.5 d
Si3 Si 0.419396 0.085553 0.16701 Uiso 0.0253 12 0.5 d
Si4 Si 0.420184 0.086704 0.484051 Uiso 0.0253 12 0.5 d
Si5 Si 0.664656 0.086741 0.151297 Uiso 0.0253 12 0.5 d
Si6 Si 0.168749 0.084364 0.5 Uiso 0.0253 6 0.5 d
Si7 Si 0.171111 0.084955 0.176012 Uiso 0.0253 12 0.5 d
Si8 Si 0.333641 0.166623 0.158779 Uiso 0.0253 12 0.5 d
Si9 Si 0.338245 0.169399 0.5 Uiso 0.0253 6 0.5 d
Si10 Si 0.59 0.162 0.1666 Uiso 0.038 12 0.5 d
Si11 Si 0.164535 0.582268 0.5 Uiso 0.0253 6 0.5 d
Ge1 Ge 0.666667 0.333333 0.5 Uiso 0.0253 2 0.5 d
Ge2 Ge 0.666667 0.333333 0.181976 Uiso 0.0253 4 0.5 d
Ge3 Ge 0.419396 0.085553 0.16701 Uiso 0.0253 12 0.5 d
Ge4 Ge 0.420184 0.086704 0.484051 Uiso 0.0253 12 0.5 d
Ge5 Ge 0.664656 0.086741 0.151297 Uiso 0.0253 12 0.5 d
Ge6 Ge 0.168749 0.084364 0.5 Uiso 0.0253 6 0.5 d
Ge7 Ge 0.171111 0.084955 0.176012 Uiso 0.0253 12 0.5 d
Ge8 Ge 0.333641 0.166623 0.158779 Uiso 0.0253 12 0.5 d
Ge9 Ge 0.338245 0.169399 0.5 Uiso 0.0253 6 0.5 d
Ge10 Ge 0.59 0.162 0.1666 Uiso 0.0253 12 0.5 d
Ge11 Ge 0.164535 0.582268 0.5 Uiso 0.0253 6 0.5 d
